data_4322890
loop_
_publ_author_name
'Masaaki Mimura'
'Toshihiro Matsuo'
'Toshio Nakashima'
'Naohide Matsumoto'

_publ_contact_author
;
   Naohide Matsumoto
Department of Chemistry, Faculty of Science, Kumamoto University,
 Kurokami 2-39-1, Kumamoto 860, Japan
;
_publ_contact_author_email 'naohide@aster.sci.kumamoto-u.ac.jp '
_publ_contact_author_fax ' +81-96-342-2751 '
_publ_contact_author_phone '+81-96-342-2754 '
_publ_section_title
;
 Zigzag-Chain and Cyclic-Tetrameric Compounds Derived by Deprotonation of
 Mononuclear Copper(II) Complexes with
 N,N'-Bis(2-substituted-imidazol-4-ylmethyl- idene)-1,4-diaminobutane
 (2-Substituent = H, Me): Synthesis, Characterization, Structure,
 Substituent Effect, and Interconvertibility
;
_journal_name_full 'Inorganic Chemistry'
_journal_page_first 3553
_journal_page_last 3560
_journal_paper_doi 10.1021/ic971609c
_journal_volume 37
_journal_year 1998
_chemical_formula_sum 'C14 H28 Cu N6 O5'
_space_group_IT_number 88
_symmetry_cell_setting tetragonal
_symmetry_Int_Tables_number 88
_symmetry_space_group_name_Hall '-I 4ad'
_symmetry_space_group_name_H-M 'I 41/a :2'
_audit_creation_date 'Sun Nov 23 18:28:02 1997'
_audit_creation_method 'from TEXRAY.INF file'
_cell_angle_alpha 90
_cell_angle_beta 90
_cell_angle_gamma 90
_cell_formula_units_Z 16.00
_cell_length_a 23.114(3)
_cell_length_b 23.1144
_cell_length_c 14.973(6)
_cell_measurement_reflns_used 25
_cell_measurement_temperature 20.0
_cell_measurement_theta_max 25.12
_cell_measurement_theta_min 18.75
_cell_volume 8000(3)
_computing_cell_refinement 'MSC/AFC Diffractometer Control'
_computing_data_collection 'MSC/AFC Diffractometer Control'
_computing_data_reduction 'teXsan: PROCESS (MSC)'
_computing_publication_material 'teXsan: FINISH (MSC)'
_computing_structure_refinement 'teXsan: LS (MSC)'
_computing_structure_solution SAPI91
_diffrn_ambient_temperature 20.0
_diffrn_measurement_device AFC7R
_diffrn_measurement_method 'omega/2-theta scans'
_diffrn_orient_matrix_UB_11 -0.00296
_diffrn_orient_matrix_UB_12 -0.04315
_diffrn_orient_matrix_UB_13 -0.00151
_diffrn_orient_matrix_UB_21 0.00136
_diffrn_orient_matrix_UB_22 -0.00108
_diffrn_orient_matrix_UB_23 0.06673
_diffrn_orient_matrix_UB_31 -0.04314
_diffrn_orient_matrix_UB_32 0.00292
_diffrn_orient_matrix_UB_33 0.00221
_diffrn_radiation_monochromator graphite
_diffrn_radiation_source 'X-ray tube'
_diffrn_radiation_type MoKalpha
_diffrn_radiation_wavelength 0.7107
_diffrn_reflns_av_R_equivalents 3.65
_diffrn_reflns_limit_h_max 24
_diffrn_reflns_limit_h_min 0
_diffrn_reflns_limit_k_max 26
_diffrn_reflns_limit_k_min 0
_diffrn_reflns_limit_l_max 1
_diffrn_reflns_limit_l_min 0
_diffrn_reflns_number 3200
_diffrn_reflns_theta_max 23.9890
_diffrn_standards_decay_% 0.24
_diffrn_standards_interval_count 150
_diffrn_standards_number 3
_exptl_absorpt_coefficient_mu_cm 11.278
_exptl_absorpt_correction_T_max 1.000
_exptl_absorpt_correction_T_min 0.868
_exptl_absorpt_correction_type psi-scan
_exptl_crystal_colour green
_exptl_crystal_density_diffrn 1.408
_exptl_crystal_description prismatic
_exptl_crystal_F_000 3568.00
_exptl_crystal_size_max 0.400
_exptl_crystal_size_min 0.100
_refine_diff_density_max -0.18570
_refine_diff_density_min 0.21570
_refine_ls_extinction_coef 0.06701
_refine_ls_extinction_method Zachariasen_type_2_Gaussian_isotropic
_refine_ls_goodness_of_fit_obs 2.090
_refine_ls_matrix_type diagonal
_refine_ls_number_parameters 261
_refine_ls_number_reflns 990
_refine_ls_number_restraints 0
_refine_ls_R_factor_obs 0.0480
_refine_ls_shift/esd_max 0.1300
_refine_ls_structure_factor_coef F
_refine_ls_weighting_scheme sigma
_refine_ls_wR_factor_obs 0.0300
_cod_data_source_file ic971609c_4.cif
_cod_data_source_block 2"_Cu(buMe)
_cod_original_cell_volume 7999(3)
_cod_original_sg_symbol_H-M 'I 41/a '
_cod_original_formula_sum 'C14 H28 N6 O5 Cu'
_cod_database_code 4322890

loop_
_symmetry_equiv_pos_as_xyz
'   +x,   +y,   +z'
1/2+x,1/2+y,1/2+z
'   -x,1/2-y,   +z'
'1/2-x,   -y,1/2+z'
3/4-y,1/4+x,1/4+z
1/4-y,3/4+x,3/4+z
1/4+y,1/4-x,1/4+z
3/4+y,3/4-x,3/4+z
'   -x,   -y,   -z'
1/2-x,1/2-y,1/2-z
'   +x,1/2+y,   -z'
'1/2+x,   +y,1/2-z'
3/4+y,1/4-x,1/4-z
1/4+y,3/4-x,3/4-z
1/4-y,1/4+x,1/4-z
3/4-y,3/4+x,3/4-z

loop_
_atom_site_aniso_label
_atom_site_aniso_U_11
_atom_site_aniso_U_22
_atom_site_aniso_U_33
_atom_site_aniso_U_12
_atom_site_aniso_U_13
_atom_site_aniso_U_23
Cu1 0.0785(8) 0.0799(9) 0.154(1) -0.0016(7) 0.0102(10) -0.0143(10)
O1 0.35(2) 0.43(2) 0.59(3) 0.04(1) 0.05(2) 0.03(2)
O2 0.55(3) 2.20(9) 0.50(3) -0.18(4) 0.18(2) -0.28(4)
O3 0.53(2) 0.52(2) 0.51(2) -0.11(2) -0.08(2) 0.04(2)
O4 0.57(4) 1.04(9) 0.87(4) -0.04(4) -0.15(4) 0.11(4)
O5 0.58(2) 0.39(2) 0.32(2) -0.07(1) 0.25(2) -0.03(1)
N1 0.068(5) 0.085(5) 0.124(7) -0.004(4) 0.002(5) -0.004(5)
N2 0.077(5) 0.078(5) 0.135(7) -0.009(4) -0.009(5) -0.025(5)
N3 0.086(5) 0.087(5) 0.135(7) -0.007(4) 0.019(6) -0.030(5)
N4 0.088(5) 0.102(6) 0.150(8) -0.013(4) 0.014(6) -0.018(6)
N5 0.087(5) 0.085(5) 0.164(8) -0.002(4) 0.007(5) -0.026(6)
N6 0.165(7) 0.099(6) 0.19(1) -0.006(5) -0.026(8) -0.018(7)
C1 0.083(7) 0.121(8) 0.17(1) 0.005(6) 0.010(7) -0.036(8)
C2 0.072(6) 0.081(6) 0.130(10) -0.002(5) 0.004(6) -0.019(7)
C3 0.074(6) 0.072(6) 0.144(10) 0.005(5) 0.002(7) 0.004(7)
C4 0.083(6) 0.069(6) 0.114(9) 0.005(5) 0.025(6) -0.023(6)
C5 0.073(6) 0.084(6) 0.16(1) -0.015(5) -0.004(7) -0.014(7)
C6 0.105(8) 0.119(8) 0.16(1) -0.022(6) 0.027(8) -0.041(8)
C7 0.128(9) 0.152(9) 0.16(1) 0.008(7) 0.004(9) -0.036(9)
C8 0.25(1) 0.20(1) 0.16(1) -0.11(1) -0.01(1) 0.04(1)
C9 0.132(9) 0.152(10) 0.17(1) -0.034(7) 0.024(9) -0.025(9)
C10 0.080(7) 0.098(7) 0.19(1) 0.000(5) -0.015(7) -0.055(8)
C11 0.092(7) 0.077(6) 0.16(1) -0.020(5) 0.001(7) -0.012(7)
C12 0.139(8) 0.064(6) 0.21(1) 0.008(6) -0.067(9) -0.032(7)
C13 0.125(8) 0.093(7) 0.15(1) -0.018(6) -0.023(8) -0.029(7)
C14 0.148(9) 0.146(9) 0.16(1) -0.039(7) 0.009(9) 0.001(9)

loop_
_atom_site_label
_atom_site_fract_x
_atom_site_fract_y
_atom_site_fract_z
_atom_site_U_iso_or_equiv
_atom_site_thermal_displace_type
_atom_site_calc_flag
_atom_site_calc_attached_atom
Cu1 0.09498(4) 0.10377(5) 0.04698(9) 0.1041(5) Uij ? ?
O1 0.0242(5) 0.0488(5) 0.5439(10) 0.46(1) Uij ? ?
O2 0.0799(7) 0.145(1) 0.460(1) 1.08(2) Uij ? ?
O3 0.9532(6) 0.1445(5) 0.626(1) 0.52(1) Uij ? ?
O4 0.983(2) 0.210(1) 0.759(1) 0.83(3) Uij ? ?
O5 0.1155(5) 0.0956(5) 0.5655(7) 0.432(8) Uij ? ?
N1 -0.0780(2) 0.1249(2) 0.1373(5) 0.092(3) Uij ? ?
N2 0.0123(2) 0.1139(2) 0.0864(5) 0.097(3) Uij ? ?
N3 0.0540(2) 0.0665(2) -0.0602(5) 0.103(3) Uij ? ?
N4 0.1710(3) 0.0878(3) -0.0136(5) 0.114(3) Uij ? ?
N5 0.1266(3) 0.0326(3) 0.1296(5) 0.112(3) Uij ? ?
N6 0.1569(3) -0.0480(3) 0.2033(6) 0.153(4) Uij ? ?
C1 0.0007(3) 0.1634(3) 0.2304(6) 0.125(4) Uij ? ?
C2 -0.0211(3) 0.1331(3) 0.1504(6) 0.094(4) Uij ? ?
C3 -0.0800(3) 0.0978(3) 0.0566(6) 0.097(4) Uij ? ?
C4 -0.0254(3) 0.0900(3) 0.0261(6) 0.089(3) Uij ? ?
C5 -0.0010(3) 0.0654(3) -0.0514(6) 0.106(4) Uij ? ?
C6 0.0823(3) 0.0429(3) -0.1379(7) 0.130(4) Uij ? ?
C7 0.1099(4) 0.0880(4) -0.1982(7) 0.148(5) Uij ? ?
C8 0.1486(5) 0.1307(4) -0.1552(8) 0.203(7) Uij ? ?
C9 0.1928(4) 0.1184(4) -0.0915(7) 0.153(5) Uij ? ?
C10 0.1967(3) 0.0423(3) 0.0153(7) 0.123(4) Uij ? ?
C11 0.1760(3) 0.0111(3) 0.0890(6) 0.110(4) Uij ? ?
C12 0.1916(4) -0.0369(3) 0.1361(7) 0.138(5) Uij ? ?
C13 0.1183(3) -0.0035(3) 0.1972(7) 0.123(4) Uij ? ?
C14 0.0714(4) 0.0041(4) 0.2621(7) 0.152(5) Uij ? ?
H1 -0.0309 0.1737 0.2675 0.1209 Uij ? ?
H2 0.0211 0.1971 0.2128 0.1362 Uij ? ?
H3 0.0260 0.1383 0.2623 0.1362 Uij ? ?
H4 -0.1142 0.0861 0.0261 0.1151 Uij ? ?
H5 -0.0249 0.0484 -0.0958 0.1209 Uij ? ?
H6 0.0544 0.0224 -0.1725 0.1516 Uij ? ?
H7 0.1117 0.0170 -0.1191 0.1516 Uij ? ?
H8 0.0797 0.1092 -0.2263 0.1645 Uij ? ?
H9 0.1320 0.0685 -0.2423 0.1645 Uij ? ?
H10 0.1238 0.1574 -0.1260 0.2129 Uij ? ?
H11 0.1681 0.1498 -0.2029 0.2129 Uij ? ?
H12 0.2215 0.0952 -0.1197 0.1719 Uij ? ?
H13 0.2096 0.1538 -0.0727 0.1837 Uij ? ?
H14 0.2308 0.0292 -0.0137 0.1392 Uij ? ?
H15 0.2243 -0.0599 0.1218 0.1719 Uij ? ?
H16 0.0728 -0.0262 0.3053 0.1719 Uij ? ?
H17 0.0759 0.0403 0.2918 0.1719 Uij ? ?
H18 0.0352 0.0033 0.2325 0.1815 Uij ? ?

loop_
_atom_type_symbol
_atom_type_oxidation_number
_atom_type_number_in_cell
_atom_type_scat_dispersion_real
_atom_type_scat_dispersion_imag
_atom_type_scat_source
C 0 224 0.003 0.002 'International Tables'
H 0 448 0.000 0.000 'International Tables'
N 0 96 0.006 0.003 'International Tables'
Cu 0 16 0.320 1.265 'International Tables'
O 0 80 0.011 0.006 'International Tables'

loop_
_geom_angle_atom_site_label_1
_geom_angle_atom_site_label_2
_geom_angle_atom_site_label_3
_geom_angle
_geom_angle_site_symmetry_1
_geom_angle_site_symmetry_2
_geom_angle_site_symmetry_3
_geom_angle_publ_flag
N(1) Cu(1) N(2) 95.4(2) ? ? ? yes
N(1) Cu(1) N(3) 152.0(3) ? ? ? yes
N(1) Cu(1) N(4) 93.6(2) ? ? ? yes
N(1) Cu(1) N(5) 101.6(3) ? ? ? yes
N(2) Cu(1) N(3) 80.8(2) ? ? ? yes
N(2) Cu(1) N(4) 169.3(3) ? ? ? yes
N(2) Cu(1) N(5) 103.8(2) ? ? ? yes
N(3) Cu(1) N(4) 88.5(3) ? ? ? yes
N(3) Cu(1) N(5) 106.3(2) ? ? ? yes
N(4) Cu(1) N(5) 79.9(3) ? ? ? yes
Cu(1) N(1) C(2) 131.0(6) ? ? ? yes
Cu(1) N(1) C(3) 125.0(5) ? ? ? yes
C(2) N(1) C(3) 103.3(6) ? ? ? yes
Cu(1) N(2) C(2) 144.5(5) ? ? ? yes
Cu(1) N(2) C(4) 111.2(5) ? ? ? yes
C(2) N(2) C(4) 104.2(6) ? ? ? yes
Cu(1) N(3) C(5) 112.7(6) ? ? ? yes
Cu(1) N(3) C(6) 125.4(5) ? ? ? yes
C(5) N(3) C(6) 121.8(7) ? ? ? yes
Cu(1) N(4) C(9) 125.0(5) ? ? ? yes
Cu(1) N(4) C(10) 113.8(6) ? ? ? yes
C(9) N(4) C(10) 120.6(7) ? ? ? yes
Cu(1) N(5) C(11) 107.3(5) ? ? ? yes
Cu(1) N(5) C(13) 149.2(5) ? ? ? yes
C(11) N(5) C(13) 103.1(6) ? ? ? yes
C(12) N(6) C(13) 101.5(7) ? ? ? yes
N(1) C(2) N(2) 115.0(7) ? ? ? yes
N(1) C(2) C(1) 121.3(7) ? ? ? yes
N(2) C(2) C(1) 123.7(7) ? ? ? yes
N(1) C(3) C(4) 109.1(6) ? ? ? yes
N(2) C(4) C(3) 108.4(7) ? ? ? yes
N(2) C(4) C(5) 116.8(6) ? ? ? yes
C(3) C(4) C(5) 134.7(7) ? ? ? yes
N(3) C(5) C(4) 118.3(7) ? ? ? yes
N(3) C(6) C(7) 114.3(7) ? ? ? yes
C(6) C(7) C(8) 117.0(9) ? ? ? yes
C(7) C(8) C(9) 126.2(9) ? ? ? yes
N(4) C(9) C(8) 112.7(8) ? ? ? yes
N(4) C(10) C(11) 121.9(7) ? ? ? yes
N(5) C(11) C(10) 116.2(7) ? ? ? yes
N(5) C(11) C(12) 106.4(7) ? ? ? yes
C(10) C(11) C(12) 137.4(8) ? ? ? yes
N(6) C(12) C(11) 113.3(7) ? ? ? yes
N(5) C(13) N(6) 115.6(8) ? ? ? yes
N(5) C(13) C(14) 122.5(7) ? ? ? yes
N(6) C(13) C(14) 121.9(8) ? ? ? yes

loop_
_geom_bond_atom_site_label_1
_geom_bond_atom_site_label_2
_geom_bond_distance
_geom_bond_site_symmetry_1
_geom_bond_site_symmetry_2
_geom_bond_publ_flag
Cu(1) N(1) 1.985(6) ? ? yes
Cu(1) N(2) 2.014(6) ? ? yes
Cu(1) N(3) 2.053(7) ? ? yes
Cu(1) N(4) 2.012(6) ? ? yes
Cu(1) N(5) 2.183(7) ? ? yes
N(1) C(2) 1.344(9) ? ? yes
N(1) C(3) 1.36(1) ? ? yes
N(2) C(2) 1.31(1) ? ? yes
N(2) C(4) 1.372(10) ? ? yes
N(3) C(5) 1.279(9) ? ? yes
N(3) C(6) 1.44(1) ? ? yes
N(4) C(9) 1.46(1) ? ? yes
N(4) C(10) 1.28(1) ? ? yes
N(5) C(11) 1.386(10) ? ? yes
N(5) C(13) 1.33(1) ? ? yes
N(6) C(12) 1.31(1) ? ? yes
N(6) C(13) 1.37(1) ? ? yes
C(1) C(2) 1.48(1) ? ? yes
C(3) C(4) 1.356(10) ? ? yes
C(4) C(5) 1.41(1) ? ? yes
C(6) C(7) 1.52(1) ? ? yes
C(7) C(8) 1.48(1) ? ? yes
C(8) C(9) 1.42(1) ? ? yes
C(10) C(11) 1.40(1) ? ? yes
C(11) C(12) 1.36(1) ? ? yes
C(13) C(14) 1.47(1) ? ? yes
